data_4025308
loop_
_publ_author_name
'Dennis H. Evans'
'Nadine E. Gruhn'
'Jin Jin'
'Bo Li'
'Edward Lorance'
'Noriko Okumura'
'Norma A. Mac\'ias-Ruvalcaba'
'Uzma I. Zakai'
'Shao-Zhong Zhang'
'Eric Block'
'Richard S. Glass'

_publ_section_title
;
 Electrochemical and Chemical Oxidation of Dithia-, Diselena-, Ditellura-,
 Selenathia-, and Tellurathiamesocycles and Stability of the Oxidized
 Species
;
_journal_name_full 'Journal of Organic Chemistry'
_journal_page_first 1997
_journal_page_last 2009
_journal_paper_doi 10.1021/jo9026484
_journal_volume 75
_journal_year 2010
_chemical_formula_moiety '[(Se (CH2)6 S)2 ((C6F5)3BOH)2]((C6F5)3BOH2)2'
_chemical_formula_sum 'C84 H30 B4 F60 O4 S2 Se2'
_chemical_formula_weight 2508.36
_chemical_melting_point ?
_chemical_name_systematic
; 
 1,1'-Bis-5-thio-1-selenocanium Bis(B-hydroxy-tris[pentafluorophenyl)boron 
;
_space_group_IT_number 2
_symmetry_cell_setting triclinic
_symmetry_space_group_name_Hall '-P 1'
_symmetry_space_group_name_H-M 'P -1'
_atom_sites_solution_hydrogens difmap
_atom_sites_solution_primary direct
_atom_sites_solution_secondary difmap
_audit_creation_method SHELXL-97
_cell_angle_alpha 104.8930(10)
_cell_angle_beta 93.1830(10)
_cell_angle_gamma 93.9430(10)
_cell_formula_units_Z 1
_cell_length_a 12.5471(7)
_cell_length_b 12.9889(7)
_cell_length_c 14.0208(7)
_cell_measurement_reflns_used 8938
_cell_measurement_temperature 173(2)
_cell_measurement_theta_max 28.15
_cell_measurement_theta_min 2.20
_cell_volume 2196.7(2)
_computing_cell_refinement 'SMART, SAINT'
_computing_data_collection SMART
_computing_data_reduction SAINT
_computing_molecular_graphics 'SHELXP-93 (Sheldrick, 1993)'
_computing_publication_material 'SHELXCIF-93 (Sheldrick, 1993)'
_computing_structure_refinement 'SHELXL-97 (Sheldrick, 1997)'
_computing_structure_solution 'SHELXS-97 (Sheldrick, 1990)'
_diffrn_ambient_temperature 173(2)
_diffrn_measured_fraction_theta_full 0.978
_diffrn_measured_fraction_theta_max 0.978
_diffrn_measurement_device_type 'Bruker SMART APEX CCD'
_diffrn_measurement_method '0.3 deg wide \w exposures'
_diffrn_radiation_monochromator graphite
_diffrn_radiation_source 'fine-focus sealed tube'
_diffrn_radiation_type MoK\a
_diffrn_radiation_wavelength 0.71073
_diffrn_reflns_av_R_equivalents 0.0234
_diffrn_reflns_av_sigmaI/netI 0.0384
_diffrn_reflns_limit_h_max 15
_diffrn_reflns_limit_h_min -15
_diffrn_reflns_limit_k_max 16
_diffrn_reflns_limit_k_min -16
_diffrn_reflns_limit_l_max 17
_diffrn_reflns_limit_l_min -17
_diffrn_reflns_number 18751
_diffrn_reflns_theta_full 27.00
_diffrn_reflns_theta_max 27.00
_diffrn_reflns_theta_min 2.14
_diffrn_standards_decay_% 0
_diffrn_standards_interval_count na
_diffrn_standards_interval_time na
_diffrn_standards_number 'none (area detector data)'
_exptl_absorpt_coefficient_mu 1.070
_exptl_absorpt_correction_T_max 0.9484
_exptl_absorpt_correction_T_min 0.7326
_exptl_absorpt_correction_type 'multi-scan (SADABS)'
_exptl_crystal_colour orange
_exptl_crystal_density_diffrn 1.896
_exptl_crystal_density_meas ?
_exptl_crystal_density_method none
_exptl_crystal_description block
_exptl_crystal_F_000 1226
_exptl_crystal_size_max 0.31
_exptl_crystal_size_mid 0.15
_exptl_crystal_size_min 0.05
_refine_diff_density_max 0.620
_refine_diff_density_min -0.500
_refine_diff_density_rms 0.080
_refine_ls_extinction_coef na
_refine_ls_extinction_method none
_refine_ls_goodness_of_fit_ref 1.044
_refine_ls_hydrogen_treatment mixed
_refine_ls_matrix_type full
_refine_ls_number_parameters 712
_refine_ls_number_reflns 9378
_refine_ls_number_restraints 3
_refine_ls_restrained_S_all 1.044
_refine_ls_R_factor_all 0.0621
_refine_ls_R_factor_gt 0.0458
_refine_ls_shift/su_max 0.000
_refine_ls_shift/su_mean 0.000
_refine_ls_structure_factor_coef Fsqd
_refine_ls_weighting_details 'calc w=1/[\s^2^(Fo^2^)+(0.0697P)^2^+0.8289P] where P=(Fo^2^+2Fc^2^)/3'
_refine_ls_weighting_scheme calc
_refine_ls_wR_factor_gt 0.1175
_refine_ls_wR_factor_ref 0.1271
_reflns_number_gt 7294
_reflns_number_total 9378
_reflns_threshold_expression >2sigma(I)
_cod_data_source_file jo9026484_si_002.cif
_cod_data_source_block ([(1d)2]2+[HOB(C6F5)3-]2)
_cod_depositor_comments
;
The following automatic conversions were performed:

'_chemical_melting_point' value 'not measured' was changed to '?' -
the value is undefined or not given.

Automatic conversion script
Id: cif_fix_values 1569 2011-02-09 13:29:24Z adriana 

The following automatic conversions were performed:

'_exptl_crystal_density_meas' value 'not measured' was changed to '?'
- the value is perceived as not measured.

Automatic conversion script
Id: cif_fix_values 3008 2015-01-20 13:52:24Z robertas 
;
_cod_database_code 4025308

loop_
_symmetry_equiv_pos_as_xyz
'x, y, z'
'-x, -y, -z'

loop_
_atom_site_label
_atom_site_type_symbol
_atom_site_fract_x
_atom_site_fract_y
_atom_site_fract_z
_atom_site_U_iso_or_equiv
_atom_site_adp_type
_atom_site_occupancy
_atom_site_symmetry_multiplicity
_atom_site_calc_flag
_atom_site_refinement_flags
_atom_site_disorder_assembly
_atom_site_disorder_group
Se1 Se 0.00979(3) 0.05548(2) 0.43343(2) 0.03483(10) Uani 1 1 d . . .
S1 S 0.03244(8) 0.14343(6) 0.27006(7) 0.0465(2) Uani 1 1 d . . .
O1 O 0.51383(15) 0.36124(15) 0.19070(14) 0.0273(4) Uani 1 1 d D . .
H1O H 0.490(3) 0.3071(17) 0.1474(19) 0.041 Uiso 1 1 d D . .
O2 O 0.36692(15) 0.45032(15) 0.26875(14) 0.0251(4) Uani 1 1 d D . .
H2O H 0.4192(18) 0.419(2) 0.243(2) 0.038 Uiso 1 1 d D . .
H3O H 0.338(2) 0.409(2) 0.297(2) 0.038 Uiso 1 1 d D . .
B1 B 0.2966(2) 0.5088(2) 0.2113(2) 0.0223(6) Uani 1 1 d . . .
B2 B 0.6170(2) 0.3540(2) 0.2480(2) 0.0239(6) Uani 1 1 d . . .
C1 C 0.1438(3) -0.0065(3) 0.3882(2) 0.0396(7) Uani 1 1 d . . .
H1A H 0.2052 0.0407 0.4268 0.047 Uiso 1 1 calc R . .
H1B H 0.1457 -0.0766 0.4036 0.047 Uiso 1 1 calc R . .
C2 C 0.1590(3) -0.0221(3) 0.2797(2) 0.0422(8) Uani 1 1 d . . .
H2A H 0.1014 -0.0745 0.2407 0.051 Uiso 1 1 calc R . .
H2B H 0.2282 -0.0527 0.2652 0.051 Uiso 1 1 calc R . .
C3 C 0.1575(3) 0.0801(3) 0.2464(3) 0.0520(9) Uani 1 1 d . . .
H3A H 0.1674 0.0637 0.1746 0.062 Uiso 1 1 calc R . .
H3B H 0.2182 0.1308 0.2816 0.062 Uiso 1 1 calc R . .
C4 C -0.0672(3) 0.0413(3) 0.1979(2) 0.0456(8) Uani 1 1 d . . .
H4A H -0.1038 0.0683 0.1459 0.055 Uiso 1 1 calc R . .
H4B H -0.0317 -0.0227 0.1649 0.055 Uiso 1 1 calc R . .
C5 C -0.1492(3) 0.0109(3) 0.2641(2) 0.0414(8) Uani 1 1 d . . .
H5A H -0.1831 0.0759 0.2978 0.050 Uiso 1 1 calc R . .
H5B H -0.2061 -0.0400 0.2223 0.050 Uiso 1 1 calc R . .
C6 C -0.1025(2) -0.0392(2) 0.3418(2) 0.0350(7) Uani 1 1 d . . .
H6A H -0.0718 -0.1060 0.3082 0.042 Uiso 1 1 calc R . .
H6B H -0.1608 -0.0583 0.3805 0.042 Uiso 1 1 calc R . .
C7 C 0.6480(2) 0.4781(2) 0.3127(2) 0.0246(5) Uani 1 1 d . . .
C8 C 0.6826(2) 0.5553(2) 0.2666(2) 0.0273(6) Uani 1 1 d . . .
C9 C 0.7105(2) 0.6612(2) 0.3153(2) 0.0347(7) Uani 1 1 d . . .
C10 C 0.7007(2) 0.6948(2) 0.4150(2) 0.0362(7) Uani 1 1 d . . .
C11 C 0.6632(3) 0.6231(2) 0.4649(2) 0.0349(7) Uani 1 1 d . . .
C12 C 0.6378(2) 0.5171(2) 0.4136(2) 0.0295(6) Uani 1 1 d . . .
C13 C 0.6058(2) 0.2684(2) 0.31630(19) 0.0232(5) Uani 1 1 d . . .
C14 C 0.5175(2) 0.1987(2) 0.3174(2) 0.0290(6) Uani 1 1 d . . .
C15 C 0.5153(2) 0.1242(2) 0.3721(2) 0.0342(7) Uani 1 1 d . . .
C16 C 0.6047(2) 0.1166(2) 0.4300(2) 0.0314(6) Uani 1 1 d . . .
C17 C 0.6941(2) 0.1845(2) 0.4324(2) 0.0277(6) Uani 1 1 d . . .
C18 C 0.6934(2) 0.2573(2) 0.3768(2) 0.0262(6) Uani 1 1 d . . .
C19 C 0.7040(2) 0.3041(2) 0.1675(2) 0.0266(6) Uani 1 1 d . . .
C20 C 0.6730(2) 0.2137(2) 0.0915(2) 0.0342(7) Uani 1 1 d . . .
C21 C 0.7397(3) 0.1641(3) 0.0219(2) 0.0414(8) Uani 1 1 d . . .
C22 C 0.8454(3) 0.2035(3) 0.0298(2) 0.0421(8) Uani 1 1 d . . .
C23 C 0.8820(2) 0.2909(3) 0.1048(2) 0.0348(7) Uani 1 1 d . . .
C24 C 0.8114(2) 0.3395(2) 0.1709(2) 0.0291(6) Uani 1 1 d . . .
C25 C 0.3798(2) 0.6070(2) 0.1993(2) 0.0254(6) Uani 1 1 d . . .
C26 C 0.4240(2) 0.6167(2) 0.1135(2) 0.0331(7) Uani 1 1 d . . .
C27 C 0.4977(3) 0.7001(3) 0.1099(2) 0.0404(8) Uani 1 1 d . . .
C28 C 0.5297(3) 0.7784(3) 0.1937(3) 0.0440(8) Uani 1 1 d . . .
C29 C 0.4915(3) 0.7712(2) 0.2821(3) 0.0403(7) Uani 1 1 d . . .
C30 C 0.4188(2) 0.6866(2) 0.2831(2) 0.0332(6) Uani 1 1 d . . .
C31 C 0.1949(2) 0.5462(2) 0.27717(19) 0.0251(6) Uani 1 1 d . . .
C32 C 0.1377(2) 0.4725(2) 0.3157(2) 0.0281(6) Uani 1 1 d . . .
C33 C 0.0472(2) 0.4912(3) 0.3663(2) 0.0331(7) Uani 1 1 d . . .
C34 C 0.0077(2) 0.5888(3) 0.3794(2) 0.0373(7) Uani 1 1 d . . .
C35 C 0.0593(2) 0.6647(2) 0.3430(2) 0.0347(7) Uani 1 1 d . . .
C36 C 0.1506(2) 0.6436(2) 0.2931(2) 0.0302(6) Uani 1 1 d . . .
C37 C 0.2409(2) 0.4303(2) 0.10622(19) 0.0237(5) Uani 1 1 d . . .
C38 C 0.1798(2) 0.4728(2) 0.0424(2) 0.0273(6) Uani 1 1 d . . .
C39 C 0.1230(2) 0.4131(2) -0.0435(2) 0.0310(6) Uani 1 1 d . . .
C40 C 0.1258(2) 0.3037(3) -0.0693(2) 0.0326(7) Uani 1 1 d . . .
C41 C 0.1845(2) 0.2572(2) -0.0094(2) 0.0309(6) Uani 1 1 d . . .
C42 C 0.2398(2) 0.3200(2) 0.0763(2) 0.0270(6) Uani 1 1 d . . .
F8 F 0.69119(14) 0.52829(13) 0.16788(12) 0.0354(4) Uani 1 1 d . . .
F9 F 0.74781(16) 0.73135(14) 0.26634(15) 0.0482(5) Uani 1 1 d . . .
F10 F 0.72972(18) 0.79756(15) 0.46431(15) 0.0557(5) Uani 1 1 d . . .
F11 F 0.65169(17) 0.65684(15) 0.56270(13) 0.0483(5) Uani 1 1 d . . .
F12 F 0.60299(15) 0.45266(14) 0.46888(12) 0.0400(4) Uani 1 1 d . . .
F14 F 0.42564(13) 0.20006(15) 0.26210(13) 0.0399(4) Uani 1 1 d . . .
F15 F 0.42584(16) 0.05955(17) 0.36866(16) 0.0550(6) Uani 1 1 d . . .
F16 F 0.60718(16) 0.04474(15) 0.48321(14) 0.0474(5) Uani 1 1 d . . .
F17 F 0.78399(14) 0.17776(14) 0.48852(13) 0.0385(4) Uani 1 1 d . . .
F18 F 0.78485(13) 0.32115(14) 0.38267(13) 0.0380(4) Uani 1 1 d . . .
F20 F 0.57080(14) 0.16825(14) 0.08223(14) 0.0422(4) Uani 1 1 d . . .
F21 F 0.70341(19) 0.07725(17) -0.05166(16) 0.0659(6) Uani 1 1 d . . .
F22 F 0.91292(18) 0.15390(18) -0.03547(16) 0.0642(6) Uani 1 1 d . . .
F23 F 0.98566(14) 0.32793(16) 0.11471(15) 0.0490(5) Uani 1 1 d . . .
F24 F 0.85345(13) 0.42558(14) 0.24191(12) 0.0350(4) Uani 1 1 d . . .
F26 F 0.39695(15) 0.54379(16) 0.02688(12) 0.0459(5) Uani 1 1 d . . .
F27 F 0.53906(16) 0.70372(19) 0.02411(15) 0.0595(6) Uani 1 1 d . . .
F28 F 0.60029(18) 0.86035(17) 0.19136(19) 0.0648(6) Uani 1 1 d . . .
F29 F 0.52564(18) 0.84480(16) 0.36645(17) 0.0628(6) Uani 1 1 d . . .
F30 F 0.38573(15) 0.68418(15) 0.37267(13) 0.0436(5) Uani 1 1 d . . .
F32 F 0.17151(13) 0.37246(13) 0.30241(13) 0.0349(4) Uani 1 1 d . . .
F33 F -0.00311(14) 0.41394(16) 0.39896(14) 0.0459(5) Uani 1 1 d . . .
F34 F -0.08248(15) 0.61011(19) 0.42591(15) 0.0551(6) Uani 1 1 d . . .
F35 F 0.02080(15) 0.76216(15) 0.35658(14) 0.0497(5) Uani 1 1 d . . .
F36 F 0.19551(15) 0.72440(13) 0.26028(14) 0.0412(4) Uani 1 1 d . . .
F38 F 0.17353(14) 0.57977(13) 0.06448(13) 0.0362(4) Uani 1 1 d . . .
F39 F 0.06543(15) 0.45988(16) -0.10111(13) 0.0445(5) Uani 1 1 d . . .
F40 F 0.06954(15) 0.24345(15) -0.15168(13) 0.0454(5) Uani 1 1 d . . .
F41 F 0.18605(16) 0.14987(14) -0.03294(14) 0.0471(5) Uani 1 1 d . . .
F42 F 0.29477(14) 0.26566(13) 0.13088(13) 0.0363(4) Uani 1 1 d . . .

loop_
_atom_site_aniso_label
_atom_site_aniso_U_11
_atom_site_aniso_U_22
_atom_site_aniso_U_33
_atom_site_aniso_U_23
_atom_site_aniso_U_13
_atom_site_aniso_U_12
Se1 0.04286(19) 0.02969(17) 0.02825(16) 0.00249(12) -0.00117(13) 0.00018(13)
S1 0.0633(6) 0.0274(4) 0.0484(5) 0.0121(4) -0.0005(4) -0.0035(4)
O1 0.0251(10) 0.0298(10) 0.0255(10) 0.0047(8) -0.0011(8) 0.0040(8)
O2 0.0215(10) 0.0296(10) 0.0260(10) 0.0090(8) 0.0043(8) 0.0059(8)
B1 0.0234(14) 0.0225(14) 0.0215(14) 0.0060(11) 0.0025(11) 0.0038(12)
B2 0.0221(14) 0.0269(15) 0.0239(15) 0.0080(12) 0.0026(12) 0.0035(12)
C1 0.0338(16) 0.0416(18) 0.0395(17) 0.0069(14) -0.0040(13) -0.0027(14)
C2 0.0382(18) 0.0415(18) 0.0454(19) 0.0091(15) 0.0041(14) 0.0022(14)
C3 0.054(2) 0.050(2) 0.053(2) 0.0172(17) 0.0099(17) -0.0103(17)
C4 0.058(2) 0.0413(19) 0.0370(18) 0.0121(15) -0.0081(16) 0.0015(16)
C5 0.0419(18) 0.0434(18) 0.0344(17) 0.0024(14) -0.0043(14) 0.0085(15)
C6 0.0330(16) 0.0336(16) 0.0341(16) 0.0033(13) -0.0022(13) -0.0012(13)
C7 0.0184(12) 0.0295(14) 0.0259(13) 0.0067(11) 0.0014(10) 0.0038(11)
C8 0.0258(14) 0.0289(14) 0.0273(14) 0.0071(11) 0.0021(11) 0.0036(11)
C9 0.0348(16) 0.0293(15) 0.0410(17) 0.0119(13) 0.0039(13) -0.0015(12)
C10 0.0353(16) 0.0251(15) 0.0422(17) -0.0004(13) -0.0023(13) 0.0009(12)
C11 0.0386(17) 0.0372(17) 0.0264(14) 0.0021(12) 0.0010(12) 0.0110(13)
C12 0.0303(15) 0.0291(14) 0.0304(15) 0.0084(12) 0.0064(12) 0.0056(12)
C13 0.0212(13) 0.0247(13) 0.0241(13) 0.0062(10) 0.0037(10) 0.0030(10)
C14 0.0252(14) 0.0325(15) 0.0298(15) 0.0094(12) -0.0005(11) 0.0030(12)
C15 0.0347(16) 0.0313(15) 0.0364(16) 0.0120(13) 0.0008(13) -0.0090(13)
C16 0.0421(17) 0.0263(14) 0.0269(14) 0.0094(11) 0.0034(12) 0.0004(12)
C17 0.0278(14) 0.0298(15) 0.0252(14) 0.0054(11) -0.0004(11) 0.0083(11)
C18 0.0234(13) 0.0270(14) 0.0278(14) 0.0058(11) 0.0037(11) 0.0018(11)
C19 0.0270(14) 0.0315(15) 0.0240(13) 0.0103(11) 0.0046(11) 0.0070(11)
C20 0.0340(16) 0.0334(16) 0.0348(16) 0.0069(13) 0.0049(13) 0.0064(13)
C21 0.051(2) 0.0352(17) 0.0352(17) 0.0010(13) 0.0103(15) 0.0100(15)
C22 0.0455(19) 0.0467(19) 0.0392(18) 0.0125(15) 0.0230(15) 0.0188(16)
C23 0.0305(15) 0.0417(17) 0.0382(17) 0.0176(14) 0.0145(13) 0.0084(13)
C24 0.0275(14) 0.0347(15) 0.0286(14) 0.0135(12) 0.0053(11) 0.0047(12)
C25 0.0228(13) 0.0258(14) 0.0267(14) 0.0060(11) -0.0005(11) 0.0004(11)
C26 0.0283(15) 0.0405(17) 0.0296(15) 0.0103(13) -0.0046(12) -0.0031(13)
C27 0.0340(16) 0.050(2) 0.0426(18) 0.0254(16) 0.0007(14) -0.0048(15)
C28 0.0333(17) 0.0349(17) 0.066(2) 0.0220(16) -0.0047(16) -0.0080(14)
C29 0.0399(17) 0.0261(15) 0.0486(19) 0.0011(13) -0.0024(15) -0.0037(13)
C30 0.0314(15) 0.0318(15) 0.0333(16) 0.0032(12) 0.0031(12) 0.0014(12)
C31 0.0247(13) 0.0263(14) 0.0226(13) 0.0035(11) -0.0005(10) 0.0033(11)
C32 0.0245(14) 0.0307(15) 0.0271(14) 0.0050(11) -0.0013(11) 0.0017(11)
C33 0.0250(14) 0.0460(18) 0.0269(14) 0.0090(13) -0.0008(11) -0.0009(13)
C34 0.0222(14) 0.058(2) 0.0271(15) 0.0021(14) 0.0025(12) 0.0087(14)
C35 0.0323(16) 0.0320(15) 0.0331(16) -0.0043(12) -0.0080(12) 0.0134(13)
C36 0.0315(15) 0.0277(14) 0.0279(14) 0.0019(11) -0.0029(12) 0.0030(12)
C37 0.0210(13) 0.0278(14) 0.0209(13) 0.0036(10) 0.0031(10) 0.0006(11)
C38 0.0248(13) 0.0282(14) 0.0292(14) 0.0083(11) 0.0040(11) 0.0007(11)
C39 0.0255(14) 0.0454(17) 0.0240(14) 0.0146(12) -0.0008(11) -0.0036(12)
C40 0.0270(14) 0.0455(18) 0.0204(13) 0.0026(12) 0.0019(11) -0.0073(13)
C41 0.0305(15) 0.0263(14) 0.0315(15) -0.0001(12) 0.0062(12) -0.0022(12)
C42 0.0245(14) 0.0292(14) 0.0267(14) 0.0059(11) 0.0019(11) 0.0035(11)
F8 0.0451(10) 0.0372(9) 0.0265(8) 0.0128(7) 0.0071(7) 0.0019(8)
F9 0.0564(12) 0.0334(10) 0.0569(12) 0.0175(9) 0.0103(10) -0.0073(9)
F10 0.0727(14) 0.0300(10) 0.0534(12) -0.0038(9) -0.0029(11) -0.0085(9)
F11 0.0699(13) 0.0425(11) 0.0285(9) 0.0000(8) 0.0041(9) 0.0133(10)
F12 0.0588(12) 0.0343(9) 0.0305(9) 0.0105(7) 0.0180(8) 0.0091(8)
F14 0.0253(9) 0.0537(11) 0.0433(10) 0.0226(9) -0.0076(7) -0.0083(8)
F15 0.0439(11) 0.0610(13) 0.0660(13) 0.0381(11) -0.0125(10) -0.0250(10)
F16 0.0601(13) 0.0380(10) 0.0493(11) 0.0261(9) -0.0075(9) -0.0076(9)
F17 0.0356(9) 0.0425(10) 0.0396(10) 0.0171(8) -0.0104(8) 0.0050(8)
F18 0.0252(8) 0.0456(10) 0.0463(10) 0.0222(8) -0.0063(7) -0.0072(7)
F20 0.0336(9) 0.0365(10) 0.0475(11) -0.0047(8) 0.0035(8) 0.0000(8)
F21 0.0710(15) 0.0544(13) 0.0543(13) -0.0209(10) 0.0155(11) 0.0065(11)
F22 0.0643(14) 0.0669(14) 0.0608(14) 0.0049(11) 0.0397(12) 0.0200(11)
F23 0.0303(10) 0.0610(13) 0.0617(13) 0.0224(10) 0.0200(9) 0.0088(9)
F24 0.0276(9) 0.0417(10) 0.0343(9) 0.0088(8) 0.0027(7) -0.0019(7)
F26 0.0406(10) 0.0643(13) 0.0265(9) 0.0057(8) 0.0034(8) -0.0148(9)
F27 0.0475(12) 0.0882(16) 0.0507(12) 0.0393(12) 0.0020(10) -0.0201(11)
F28 0.0528(13) 0.0488(12) 0.0975(18) 0.0363(12) -0.0039(12) -0.0219(10)
F29 0.0601(14) 0.0395(11) 0.0698(15) -0.0129(10) -0.0038(11) -0.0165(10)
F30 0.0451(11) 0.0480(11) 0.0278(9) -0.0053(8) 0.0037(8) -0.0072(9)
F32 0.0325(9) 0.0287(9) 0.0461(10) 0.0137(8) 0.0077(8) 0.0016(7)
F33 0.0339(10) 0.0629(13) 0.0459(11) 0.0238(10) 0.0103(8) -0.0027(9)
F34 0.0306(10) 0.0899(16) 0.0452(11) 0.0108(11) 0.0138(8) 0.0242(10)
F35 0.0479(11) 0.0460(11) 0.0485(11) -0.0039(9) -0.0029(9) 0.0264(9)
F36 0.0455(10) 0.0269(9) 0.0520(11) 0.0106(8) 0.0038(9) 0.0074(8)
F38 0.0392(10) 0.0300(9) 0.0411(10) 0.0145(8) -0.0052(8) 0.0021(7)
F39 0.0423(10) 0.0579(12) 0.0369(10) 0.0235(9) -0.0113(8) -0.0018(9)
F40 0.0448(11) 0.0543(12) 0.0268(9) -0.0015(8) -0.0064(8) -0.0133(9)
F41 0.0538(12) 0.0282(9) 0.0483(11) -0.0070(8) -0.0067(9) 0.0009(8)
F42 0.0399(10) 0.0263(8) 0.0393(10) 0.0044(7) -0.0088(8) 0.0046(7)

loop_
_atom_type_symbol
_atom_type_description
_atom_type_scat_dispersion_real
_atom_type_scat_dispersion_imag
_atom_type_scat_source
C C 0.0033 0.0016 'International Tables Vol C Tables 4.2.6.8 and 6.1.1.4'
H H 0.0000 0.0000 'International Tables Vol C Tables 4.2.6.8 and 6.1.1.4'
B B 0.0013 0.0007 'International Tables Vol C Tables 4.2.6.8 and 6.1.1.4'
O O 0.0106 0.0060 'International Tables Vol C Tables 4.2.6.8 and 6.1.1.4'
F F 0.0171 0.0103 'International Tables Vol C Tables 4.2.6.8 and 6.1.1.4'
S S 0.1246 0.1234 'International Tables Vol C Tables 4.2.6.8 and 6.1.1.4'
Se Se -0.0929 2.2259 'International Tables Vol C Tables 4.2.6.8 and 6.1.1.4'

loop_
_geom_angle_atom_site_label_1
_geom_angle_atom_site_label_2
_geom_angle_atom_site_label_3
_geom_angle
_geom_angle_site_symmetry_1
_geom_angle_site_symmetry_3
_geom_angle_publ_flag
C6 Se1 C1 103.26(13) . . ?
C6 Se1 Se1 92.16(9) . 2_556 ?
C1 Se1 Se1 93.45(10) . 2_556 ?
C4 S1 C3 102.62(18) . . ?
B2 O1 H1O 117(2) . . ?
B1 O2 H2O 121(2) . . ?
B1 O2 H3O 119(2) . . ?
H2O O2 H3O 105(3) . . ?
O2 B1 C25 102.5(2) . . ?
O2 B1 C31 107.5(2) . . ?
C25 B1 C31 115.0(2) . . ?
O2 B1 C37 112.8(2) . . ?
C25 B1 C37 114.8(2) . . ?
C31 B1 C37 104.4(2) . . ?
O1 B2 C7 102.8(2) . . ?
O1 B2 C13 113.3(2) . . ?
C7 B2 C13 113.6(2) . . ?
O1 B2 C19 108.0(2) . . ?
C7 B2 C19 115.2(2) . . ?
C13 B2 C19 104.1(2) . . ?
C2 C1 Se1 115.5(2) . . ?
C2 C1 H1A 108.4 . . ?
Se1 C1 H1A 108.4 . . ?
C2 C1 H1B 108.4 . . ?
Se1 C1 H1B 108.4 . . ?
H1A C1 H1B 107.5 . . ?
C1 C2 C3 113.7(3) . . ?
C1 C2 H2A 108.8 . . ?
C3 C2 H2A 108.8 . . ?
C1 C2 H2B 108.8 . . ?
C3 C2 H2B 108.8 . . ?
H2A C2 H2B 107.7 . . ?
C2 C3 S1 112.4(2) . . ?
C2 C3 H3A 109.1 . . ?
S1 C3 H3A 109.1 . . ?
C2 C3 H3B 109.1 . . ?
S1 C3 H3B 109.1 . . ?
H3A C3 H3B 107.9 . . ?
C5 C4 S1 110.4(2) . . ?
C5 C4 H4A 109.6 . . ?
S1 C4 H4A 109.6 . . ?
C5 C4 H4B 109.6 . . ?
S1 C4 H4B 109.6 . . ?
H4A C4 H4B 108.1 . . ?
C6 C5 C4 113.8(3) . . ?
C6 C5 H5A 108.8 . . ?
C4 C5 H5A 108.8 . . ?
C6 C5 H5B 108.8 . . ?
C4 C5 H5B 108.8 . . ?
H5A C5 H5B 107.7 . . ?
C5 C6 Se1 113.3(2) . . ?
C5 C6 H6A 108.9 . . ?
Se1 C6 H6A 108.9 . . ?
C5 C6 H6B 108.9 . . ?
Se1 C6 H6B 108.9 . . ?
H6A C6 H6B 107.7 . . ?
C8 C7 C12 114.1(2) . . ?
C8 C7 B2 120.4(2) . . ?
C12 C7 B2 125.4(2) . . ?
F8 C8 C9 116.1(3) . . ?
F8 C8 C7 119.8(2) . . ?
C9 C8 C7 124.2(3) . . ?
F9 C9 C10 119.8(3) . . ?
F9 C9 C8 121.1(3) . . ?
C10 C9 C8 119.2(3) . . ?
F10 C10 C9 120.0(3) . . ?
F10 C10 C11 120.2(3) . . ?
C9 C10 C11 119.7(3) . . ?
F11 C11 C10 119.6(3) . . ?
F11 C11 C12 121.1(3) . . ?
C10 C11 C12 119.3(3) . . ?
F12 C12 C11 115.1(3) . . ?
F12 C12 C7 121.5(2) . . ?
C11 C12 C7 123.5(3) . . ?
C14 C13 C18 113.5(2) . . ?
C14 C13 B2 126.9(2) . . ?
C18 C13 B2 119.5(2) . . ?
F14 C14 C15 115.4(2) . . ?
F14 C14 C13 120.5(2) . . ?
C15 C14 C13 124.1(3) . . ?
F15 C15 C16 120.3(3) . . ?
F15 C15 C14 120.1(3) . . ?
C16 C15 C14 119.6(3) . . ?
F16 C16 C15 122.0(3) . . ?
F16 C16 C17 119.4(3) . . ?
C15 C16 C17 118.7(3) . . ?
F17 C17 C18 120.2(2) . . ?
F17 C17 C16 119.7(3) . . ?
C18 C17 C16 120.1(3) . . ?
F18 C18 C17 116.6(2) . . ?
F18 C18 C13 119.4(2) . . ?
C17 C18 C13 124.0(3) . . ?
C20 C19 C24 113.7(3) . . ?
C20 C19 B2 119.6(2) . . ?
C24 C19 B2 126.5(2) . . ?
F20 C20 C21 115.9(3) . . ?
F20 C20 C19 119.7(2) . . ?
C21 C20 C19 124.4(3) . . ?
F21 C21 C22 120.0(3) . . ?
F21 C21 C20 121.2(3) . . ?
C22 C21 C20 118.8(3) . . ?
F22 C22 C23 120.4(3) . . ?
F22 C22 C21 119.7(3) . . ?
C23 C22 C21 119.8(3) . . ?
F23 C23 C22 120.2(3) . . ?
F23 C23 C24 120.6(3) . . ?
C22 C23 C24 119.2(3) . . ?
F24 C24 C23 115.5(3) . . ?
F24 C24 C19 120.4(2) . . ?
C23 C24 C19 124.0(3) . . ?
C26 C25 C30 113.9(3) . . ?
C26 C25 B1 126.8(2) . . ?
C30 C25 B1 119.2(2) . . ?
F26 C26 C25 120.9(3) . . ?
F26 C26 C27 115.6(3) . . ?
C25 C26 C27 123.5(3) . . ?
F27 C27 C28 119.4(3) . . ?
F27 C27 C26 120.5(3) . . ?
C28 C27 C26 120.1(3) . . ?
F28 C28 C27 120.9(3) . . ?
F28 C28 C29 120.0(3) . . ?
C27 C28 C29 119.1(3) . . ?
F29 C29 C28 120.2(3) . . ?
F29 C29 C30 120.5(3) . . ?
C28 C29 C30 119.2(3) . . ?
F30 C30 C29 115.9(3) . . ?
F30 C30 C25 120.0(3) . . ?
C29 C30 C25 124.1(3) . . ?
C36 C31 C32 113.2(2) . . ?
C36 C31 B1 127.1(2) . . ?
C32 C31 B1 119.4(2) . . ?
F32 C32 C33 115.9(3) . . ?
F32 C32 C31 118.8(2) . . ?
C33 C32 C31 125.3(3) . . ?
F33 C33 C34 120.8(3) . . ?
F33 C33 C32 120.6(3) . . ?
C34 C33 C32 118.5(3) . . ?
F34 C34 C35 119.7(3) . . ?
F34 C34 C33 120.9(3) . . ?
C35 C34 C33 119.4(3) . . ?
F35 C35 C34 119.6(3) . . ?
F35 C35 C36 119.8(3) . . ?
C34 C35 C36 120.6(3) . . ?
F36 C36 C35 115.8(3) . . ?
F36 C36 C31 121.2(3) . . ?
C35 C36 C31 123.0(3) . . ?
C42 C37 C38 113.6(2) . . ?
C42 C37 B1 126.3(2) . . ?
C38 C37 B1 119.9(2) . . ?
F38 C38 C39 116.5(2) . . ?
F38 C38 C37 119.0(2) . . ?
C39 C38 C37 124.5(3) . . ?
F39 C39 C40 120.0(2) . . ?
F39 C39 C38 121.0(3) . . ?
C40 C39 C38 119.0(3) . . ?
F40 C40 C41 120.7(3) . . ?
F40 C40 C39 120.2(3) . . ?
C41 C40 C39 119.2(3) . . ?
F41 C41 C40 119.7(3) . . ?
F41 C41 C42 120.3(3) . . ?
C40 C41 C42 120.0(3) . . ?
F42 C42 C37 121.0(2) . . ?
F42 C42 C41 115.1(2) . . ?
C37 C42 C41 123.8(3) . . ?

loop_
_geom_bond_atom_site_label_1
_geom_bond_atom_site_label_2
_geom_bond_distance
_geom_bond_site_symmetry_2
_geom_bond_publ_flag
Se1 C6 1.973(3) . ?
Se1 C1 1.980(3) . ?
Se1 Se1 2.6471(6) 2_556 ?
S1 C4 1.813(3) . ?
S1 C3 1.828(4) . ?
O1 B2 1.506(3) . ?
O1 H1O 0.828(10) . ?
O2 B1 1.527(3) . ?
O2 H2O 0.845(10) . ?
O2 H3O 0.825(10) . ?
B1 C25 1.641(4) . ?
B1 C31 1.644(4) . ?
B1 C37 1.648(4) . ?
B2 C7 1.642(4) . ?
B2 C13 1.647(4) . ?
B2 C19 1.657(4) . ?
C1 C2 1.507(5) . ?
C1 H1A 0.9900 . ?
C1 H1B 0.9900 . ?
C2 C3 1.518(5) . ?
C2 H2A 0.9900 . ?
C2 H2B 0.9900 . ?
C3 H3A 0.9900 . ?
C3 H3B 0.9900 . ?
C4 C5 1.523(5) . ?
C4 H4A 0.9900 . ?
C4 H4B 0.9900 . ?
C5 C6 1.517(4) . ?
C5 H5A 0.9900 . ?
C5 H5B 0.9900 . ?
C6 H6A 0.9900 . ?
C6 H6B 0.9900 . ?
C7 C8 1.386(4) . ?
C7 C12 1.391(4) . ?
C8 F8 1.350(3) . ?
C8 C9 1.380(4) . ?
C9 F9 1.349(3) . ?
C9 C10 1.369(4) . ?
C10 F10 1.350(3) . ?
C10 C11 1.375(4) . ?
C11 F11 1.347(3) . ?
C11 C12 1.385(4) . ?
C12 F12 1.346(3) . ?
C13 C14 1.385(4) . ?
C13 C18 1.390(4) . ?
C14 F14 1.356(3) . ?
C14 C15 1.381(4) . ?
C15 F15 1.346(3) . ?
C15 C16 1.372(4) . ?
C16 F16 1.338(3) . ?
C16 C17 1.372(4) . ?
C17 F17 1.360(3) . ?
C17 C18 1.371(4) . ?
C18 F18 1.354(3) . ?
C19 C20 1.383(4) . ?
C19 C24 1.388(4) . ?
C20 F20 1.360(3) . ?
C20 C21 1.382(4) . ?
C21 F21 1.350(4) . ?
C21 C22 1.377(5) . ?
C22 F22 1.352(3) . ?
C22 C23 1.366(5) . ?
C23 F23 1.343(3) . ?
C23 C24 1.382(4) . ?
C24 F24 1.345(3) . ?
C25 C26 1.383(4) . ?
C25 C30 1.390(4) . ?
C26 F26 1.344(3) . ?
C26 C27 1.388(4) . ?
C27 F27 1.347(4) . ?
C27 C28 1.361(5) . ?
C28 F28 1.345(4) . ?
C28 C29 1.377(5) . ?
C29 F29 1.343(4) . ?
C29 C30 1.382(4) . ?
C30 F30 1.351(3) . ?
C31 C36 1.387(4) . ?
C31 C32 1.393(4) . ?
C32 F32 1.365(3) . ?
C32 C33 1.375(4) . ?
C33 F33 1.340(3) . ?
C33 C34 1.364(4) . ?
C34 F34 1.347(3) . ?
C34 C35 1.364(5) . ?
C35 F35 1.357(3) . ?
C35 C36 1.383(4) . ?
C36 F36 1.351(3) . ?
C37 C42 1.383(4) . ?
C37 C38 1.389(4) . ?
C38 F38 1.352(3) . ?
C38 C39 1.381(4) . ?
C39 F39 1.339(3) . ?
C39 C40 1.377(4) . ?
C40 F40 1.346(3) . ?
C40 C41 1.365(4) . ?
C41 F41 1.350(3) . ?
C41 C42 1.384(4) . ?
C42 F42 1.359(3) . ?

loop_
_geom_hbond_atom_site_label_D
_geom_hbond_atom_site_label_H
_geom_hbond_atom_site_label_A
_geom_hbond_distance_DH
_geom_hbond_distance_HA
_geom_hbond_distance_DA
_geom_hbond_angle_DHA
_geom_hbond_site_symmetry_A
O2 H2O O1 0.845(10) 1.564(11) 2.408(3) 177(3) .
O1 H1O F20 0.828(10) 2.15(3) 2.741(3) 128(3) .
O1 H1O F27 0.828(10) 2.38(3) 2.936(3) 125(3) 2_665
O1 H1O F42 0.828(10) 2.45(3) 2.922(3) 117(3) .
O2 H3O F32 0.825(10) 2.12(3) 2.700(2) 128(3) .
O2 H3O F11 0.825(10) 2.34(2) 3.047(3) 144(3) 2_666

loop_
_geom_torsion_atom_site_label_1
_geom_torsion_atom_site_label_2
_geom_torsion_atom_site_label_3
_geom_torsion_atom_site_label_4
_geom_torsion
_geom_torsion_site_symmetry_1
_geom_torsion_site_symmetry_2
_geom_torsion_site_symmetry_3
_geom_torsion_site_symmetry_4
_geom_torsion_publ_flag
C6 Se1 C1 C2 53.0(3) . . . . ?
Se1 Se1 C1 C2 146.0(2) 2_556 . . . ?
Se1 C1 C2 C3 58.1(3) . . . . ?
C1 C2 C3 S1 -58.5(4) . . . . ?
C4 S1 C3 C2 -60.4(3) . . . . ?
C3 S1 C4 C5 121.7(3) . . . . ?
S1 C4 C5 C6 -63.5(3) . . . . ?
C4 C5 C6 Se1 60.1(3) . . . . ?
C1 Se1 C6 C5 -105.0(2) . . . . ?
Se1 Se1 C6 C5 161.0(2) 2_556 . . . ?
O1 B2 C7 C8 -71.1(3) . . . . ?
C13 B2 C7 C8 166.1(2) . . . . ?
C19 B2 C7 C8 46.1(3) . . . . ?
O1 B2 C7 C12 105.4(3) . . . . ?
C13 B2 C7 C12 -17.4(4) . . . . ?
C19 B2 C7 C12 -137.4(3) . . . . ?
C12 C7 C8 F8 -177.2(2) . . . . ?
B2 C7 C8 F8 -0.3(4) . . . . ?
C12 C7 C8 C9 3.3(4) . . . . ?
B2 C7 C8 C9 -179.8(3) . . . . ?
F8 C8 C9 F9 -2.4(4) . . . . ?
C7 C8 C9 F9 177.2(3) . . . . ?
F8 C8 C9 C10 178.2(3) . . . . ?
C7 C8 C9 C10 -2.3(5) . . . . ?
F9 C9 C10 F10 -0.8(4) . . . . ?
C8 C9 C10 F10 178.6(3) . . . . ?
F9 C9 C10 C11 -179.6(3) . . . . ?
C8 C9 C10 C11 -0.2(5) . . . . ?
F10 C10 C11 F11 2.5(4) . . . . ?
C9 C10 C11 F11 -178.7(3) . . . . ?
F10 C10 C11 C12 -177.5(3) . . . . ?
C9 C10 C11 C12 1.3(5) . . . . ?
F11 C11 C12 F12 -0.8(4) . . . . ?
C10 C11 C12 F12 179.2(3) . . . . ?
F11 C11 C12 C7 179.9(3) . . . . ?
C10 C11 C12 C7 -0.1(5) . . . . ?
C8 C7 C12 F12 178.6(2) . . . . ?
B2 C7 C12 F12 2.0(4) . . . . ?
C8 C7 C12 C11 -2.1(4) . . . . ?
B2 C7 C12 C11 -178.7(3) . . . . ?
O1 B2 C13 C14 6.8(4) . . . . ?
C7 B2 C13 C14 123.6(3) . . . . ?
C19 B2 C13 C14 -110.3(3) . . . . ?
O1 B2 C13 C18 -176.9(2) . . . . ?
C7 B2 C13 C18 -60.1(3) . . . . ?
C19 B2 C13 C18 66.0(3) . . . . ?
C18 C13 C14 F14 179.9(2) . . . . ?
B2 C13 C14 F14 -3.6(4) . . . . ?
C18 C13 C14 C15 -0.5(4) . . . . ?
B2 C13 C14 C15 175.9(3) . . . . ?
F14 C14 C15 F15 -0.3(4) . . . . ?
C13 C14 C15 F15 -179.9(3) . . . . ?
F14 C14 C15 C16 179.7(3) . . . . ?
C13 C14 C15 C16 0.1(5) . . . . ?
F15 C15 C16 F16 1.1(5) . . . . ?
C14 C15 C16 F16 -179.0(3) . . . . ?
F15 C15 C16 C17 -179.4(3) . . . . ?
C14 C15 C16 C17 0.5(5) . . . . ?
F16 C16 C17 F17 0.1(4) . . . . ?
C15 C16 C17 F17 -179.4(3) . . . . ?
F16 C16 C17 C18 178.8(3) . . . . ?
C15 C16 C17 C18 -0.7(4) . . . . ?
F17 C17 C18 F18 -1.0(4) . . . . ?
C16 C17 C18 F18 -179.7(2) . . . . ?
F17 C17 C18 C13 179.0(2) . . . . ?
C16 C17 C18 C13 0.3(4) . . . . ?
C14 C13 C18 F18 -179.7(2) . . . . ?
B2 C13 C18 F18 3.5(4) . . . . ?
C14 C13 C18 C17 0.3(4) . . . . ?
B2 C13 C18 C17 -176.4(2) . . . . ?
O1 B2 C19 C20 -47.9(3) . . . . ?
C7 B2 C19 C20 -162.2(2) . . . . ?
C13 B2 C19 C20 72.8(3) . . . . ?
O1 B2 C19 C24 136.8(3) . . . . ?
C7 B2 C19 C24 22.6(4) . . . . ?
C13 B2 C19 C24 -102.5(3) . . . . ?
C24 C19 C20 F20 177.4(3) . . . . ?
B2 C19 C20 F20 1.6(4) . . . . ?
C24 C19 C20 C21 -2.6(4) . . . . ?
B2 C19 C20 C21 -178.4(3) . . . . ?
F20 C20 C21 F21 1.4(5) . . . . ?
C19 C20 C21 F21 -178.6(3) . . . . ?
F20 C20 C21 C22 -177.2(3) . . . . ?
C19 C20 C21 C22 2.8(5) . . . . ?
F21 C21 C22 F22 -0.9(5) . . . . ?
C20 C21 C22 F22 177.7(3) . . . . ?
F21 C21 C22 C23 -179.5(3) . . . . ?
C20 C21 C22 C23 -0.9(5) . . . . ?
F22 C22 C23 F23 -0.4(5) . . . . ?
C21 C22 C23 F23 178.1(3) . . . . ?
F22 C22 C23 C24 -179.5(3) . . . . ?
C21 C22 C23 C24 -1.0(5) . . . . ?
F23 C23 C24 F24 1.6(4) . . . . ?
C22 C23 C24 F24 -179.4(3) . . . . ?
F23 C23 C24 C19 -177.9(3) . . . . ?
C22 C23 C24 C19 1.1(5) . . . . ?
C20 C19 C24 F24 -178.9(2) . . . . ?
B2 C19 C24 F24 -3.4(4) . . . . ?
C20 C19 C24 C23 0.6(4) . . . . ?
B2 C19 C24 C23 176.1(3) . . . . ?
O2 B1 C25 C26 108.0(3) . . . . ?
C31 B1 C25 C26 -135.8(3) . . . . ?
C37 B1 C25 C26 -14.7(4) . . . . ?
O2 B1 C25 C30 -66.8(3) . . . . ?
C31 B1 C25 C30 49.5(3) . . . . ?
C37 B1 C25 C30 170.6(2) . . . . ?
C30 C25 C26 F26 177.8(3) . . . . ?
B1 C25 C26 F26 2.9(4) . . . . ?
C30 C25 C26 C27 -2.1(4) . . . . ?
B1 C25 C26 C27 -177.1(3) . . . . ?
F26 C26 C27 F27 -1.1(4) . . . . ?
C25 C26 C27 F27 178.8(3) . . . . ?
F26 C26 C27 C28 179.6(3) . . . . ?
C25 C26 C27 C28 -0.5(5) . . . . ?
F27 C27 C28 F28 1.4(5) . . . . ?
C26 C27 C28 F28 -179.3(3) . . . . ?
F27 C27 C28 C29 -176.6(3) . . . . ?
C26 C27 C28 C29 2.7(5) . . . . ?
F28 C28 C29 F29 -1.1(5) . . . . ?
C27 C28 C29 F29 177.0(3) . . . . ?
F28 C28 C29 C30 179.8(3) . . . . ?
C27 C28 C29 C30 -2.2(5) . . . . ?
F29 C29 C30 F30 0.2(4) . . . . ?
C28 C29 C30 F30 179.3(3) . . . . ?
F29 C29 C30 C25 -179.8(3) . . . . ?
C28 C29 C30 C25 -0.6(5) . . . . ?
C26 C25 C30 F30 -177.2(3) . . . . ?
B1 C25 C30 F30 -1.9(4) . . . . ?
C26 C25 C30 C29 2.7(4) . . . . ?
B1 C25 C30 C29 178.1(3) . . . . ?
O2 B1 C31 C36 138.0(3) . . . . ?
C25 B1 C31 C36 24.7(4) . . . . ?
C37 B1 C31 C36 -101.9(3) . . . . ?
O2 B1 C31 C32 -48.4(3) . . . . ?
C25 B1 C31 C32 -161.7(2) . . . . ?
C37 B1 C31 C32 71.7(3) . . . . ?
C36 C31 C32 F32 178.2(2) . . . . ?
B1 C31 C32 F32 3.7(4) . . . . ?
C36 C31 C32 C33 -1.0(4) . . . . ?
B1 C31 C32 C33 -175.4(3) . . . . ?
F32 C32 C33 F33 -0.3(4) . . . . ?
C31 C32 C33 F33 178.8(2) . . . . ?
F32 C32 C33 C34 -178.2(2) . . . . ?
C31 C32 C33 C34 1.0(4) . . . . ?
F33 C33 C34 F34 0.2(4) . . . . ?
C32 C33 C34 F34 178.1(3) . . . . ?
F33 C33 C34 C35 -178.3(3) . . . . ?
C32 C33 C34 C35 -0.5(4) . . . . ?
F34 C34 C35 F35 1.9(4) . . . . ?
C33 C34 C35 F35 -179.5(3) . . . . ?
F34 C34 C35 C36 -178.5(3) . . . . ?
C33 C34 C35 C36 0.0(4) . . . . ?
F35 C35 C36 F36 -0.3(4) . . . . ?
C34 C35 C36 F36 -179.8(2) . . . . ?
F35 C35 C36 C31 179.5(2) . . . . ?
C34 C35 C36 C31 0.0(4) . . . . ?
C32 C31 C36 F36 -179.7(2) . . . . ?
B1 C31 C36 F36 -5.8(4) . . . . ?
C32 C31 C36 C35 0.5(4) . . . . ?
B1 C31 C36 C35 174.4(3) . . . . ?
O2 B1 C37 C42 10.3(4) . . . . ?
C25 B1 C37 C42 127.1(3) . . . . ?
C31 B1 C37 C42 -106.1(3) . . . . ?
O2 B1 C37 C38 -176.0(2) . . . . ?
C25 B1 C37 C38 -59.2(3) . . . . ?
C31 B1 C37 C38 67.5(3) . . . . ?
C42 C37 C38 F38 179.2(2) . . . . ?
B1 C37 C38 F38 4.7(4) . . . . ?
C42 C37 C38 C39 -0.4(4) . . . . ?
B1 C37 C38 C39 -174.8(3) . . . . ?
F38 C38 C39 F39 0.1(4) . . . . ?
C37 C38 C39 F39 179.6(3) . . . . ?
F38 C38 C39 C40 -179.5(2) . . . . ?
C37 C38 C39 C40 0.1(4) . . . . ?
F39 C39 C40 F40 -0.8(4) . . . . ?
C38 C39 C40 F40 178.7(2) . . . . ?
F39 C39 C40 C41 -179.7(3) . . . . ?
C38 C39 C40 C41 -0.1(4) . . . . ?
F40 C40 C41 F41 -0.2(4) . . . . ?
C39 C40 C41 F41 178.7(3) . . . . ?
F40 C40 C41 C42 -178.4(2) . . . . ?
C39 C40 C41 C42 0.4(4) . . . . ?
C38 C37 C42 F42 -179.5(2) . . . . ?
B1 C37 C42 F42 -5.4(4) . . . . ?
C38 C37 C42 C41 0.7(4) . . . . ?
B1 C37 C42 C41 174.7(3) . . . . ?
F41 C41 C42 F42 1.2(4) . . . . ?
C40 C41 C42 F42 179.4(2) . . . . ?
F41 C41 C42 C37 -179.0(3) . . . . ?
C40 C41 C42 C37 -0.8(4) . . . . ?
